data_7002706
loop_
_publ_author_name
'Cowley, Michael J.'
'Lynam, Jason M.'
'Moneypenny, Robert S.'
'Whitwood, Adrian C.'
'Wilson, Alastair J.'

_publ_section_title
;
 Ruthenium alkynyl, carbene and alkenyl complexes containing pendant
 uracil groups: an investigation into the formation of
 alkenyl-phosphonio complexes
;
_journal_issue 43
_journal_name_full 'Dalton Transactions'
_journal_page_first 9529
_journal_page_last 9542
_journal_paper_doi 10.1039/b912855g
_journal_year 2009
_chemical_formula_moiety 'C68 H58 O P3 Ru, C F3 O3 S, 0.56(C H2 Cl2)'
_chemical_formula_sum 'C69.56 H59.11 Cl1.11 F3 O4 P3 Ru S'
_chemical_formula_weight 1281.43
_chemical_name_systematic
;
?
;
_space_group_IT_number 2
_symmetry_cell_setting triclinic
_symmetry_space_group_name_Hall '-P 1'
_symmetry_space_group_name_H-M 'P -1'
_atom_sites_solution_hydrogens geom
_atom_sites_solution_primary direct
_atom_sites_solution_secondary difmap
_audit_creation_method SHELXL-97
_cell_angle_alpha 82.335(3)
_cell_angle_beta 88.087(3)
_cell_angle_gamma 80.744(3)
_cell_formula_units_Z 2
_cell_length_a 10.3173(14)
_cell_length_b 14.380(2)
_cell_length_c 20.203(3)
_cell_measurement_reflns_used 2202
_cell_measurement_temperature 110(2)
_cell_measurement_theta_max 21.12
_cell_measurement_theta_min 2.23
_cell_volume 2931.7(7)
_computing_cell_refinement 'Bruker SMART'
_computing_data_collection 'Bruker SMART'
_computing_data_reduction 'Bruker SAINT'
_computing_molecular_graphics 'Bruker SHELXTL'
_computing_publication_material 'Bruker SHELXTL'
_computing_structure_refinement 'SHELXL-97 (Sheldrick, 1997)'
_computing_structure_solution 'SHELXS-97 (Sheldrick, 1997)'
_diffrn_ambient_temperature 110(2)
_diffrn_measured_fraction_theta_full 0.989
_diffrn_measured_fraction_theta_max 0.989
_diffrn_measurement_device_type 'CCD area detector'
_diffrn_measurement_method 'phi and omega scans'
_diffrn_radiation_monochromator graphite
_diffrn_radiation_source 'fine-focus sealed tube'
_diffrn_radiation_type MoK\a
_diffrn_radiation_wavelength 0.71073
_diffrn_reflns_av_R_equivalents 0.0670
_diffrn_reflns_av_sigmaI/netI 0.1142
_diffrn_reflns_limit_h_max 11
_diffrn_reflns_limit_h_min -11
_diffrn_reflns_limit_k_max 15
_diffrn_reflns_limit_k_min -15
_diffrn_reflns_limit_l_max 21
_diffrn_reflns_limit_l_min -21
_diffrn_reflns_number 18538
_diffrn_reflns_theta_full 22.61
_diffrn_reflns_theta_max 22.61
_diffrn_reflns_theta_min 1.02
_exptl_absorpt_coefficient_mu 0.496
_exptl_absorpt_correction_T_max 0.985
_exptl_absorpt_correction_T_min 0.880
_exptl_absorpt_correction_type multi-scan
_exptl_absorpt_process_details 'SADABS v2.03; (Sheldrick)'
_exptl_crystal_colour Yellow
_exptl_crystal_density_diffrn 1.452
_exptl_crystal_density_method 'not measured'
_exptl_crystal_description needles
_exptl_crystal_F_000 1318.2
_exptl_crystal_size_max 0.20
_exptl_crystal_size_mid 0.05
_exptl_crystal_size_min 0.03
_refine_diff_density_max 0.675
_refine_diff_density_min -0.652
_refine_diff_density_rms 0.083
_refine_ls_extinction_method none
_refine_ls_goodness_of_fit_ref 1.044
_refine_ls_hydrogen_treatment mixed
_refine_ls_matrix_type full
_refine_ls_number_parameters 783
_refine_ls_number_reflns 7691
_refine_ls_number_restraints 3
_refine_ls_restrained_S_all 1.046
_refine_ls_R_factor_all 0.0784
_refine_ls_R_factor_gt 0.0503
_refine_ls_shift/su_max 0.001
_refine_ls_shift/su_mean 0.000
_refine_ls_structure_factor_coef Fsqd
_refine_ls_weighting_details 'calc w=1/[\s^2^(Fo^2^)+(0.0000P)^2^+0.0000P] where P=(Fo^2^+2Fc^2^)/3'
_refine_ls_weighting_scheme calc
_refine_ls_wR_factor_gt 0.1093
_refine_ls_wR_factor_ref 0.1213
_reflns_number_gt 5731
_reflns_number_total 7692
_reflns_threshold_expression >2sigma(I)
_cod_data_source_file b912855g.txt
_cod_data_source_block CCDC737836_compound6c[OTf]
_cod_depositor_comments
;
The following automatic conversions were performed:
'_symmetry_cell_setting' value 'Triclinic' changed to 'triclinic'
according to '/home/saulius/struct/CIF-dictionaries/cif_core.dic'
dictionary named 'cif_core.dic' version 2.4.1 from 2010-06-29.

Automatic conversion script
Id: cif_fix_enum 1527 2010-12-29 10:47:43Z saulius 
;
_cod_original_sg_symbol_H-M P-1
_cod_database_code 7002706

loop_
_symmetry_equiv_pos_as_xyz
'x, y, z'
'-x, -y, -z'

loop_
_atom_site_label
_atom_site_type_symbol
_atom_site_fract_x
_atom_site_fract_y
_atom_site_fract_z
_atom_site_U_iso_or_equiv
_atom_site_adp_type
_atom_site_occupancy
_atom_site_symmetry_multiplicity
_atom_site_calc_flag
_atom_site_refinement_flags
_atom_site_disorder_assembly
_atom_site_disorder_group
C1 C 0.4446(5) 0.9180(4) 0.5629(3) 0.0227(13) Uani 1 1 d . . .
H1 H 0.4841 0.9202 0.5169 0.027 Uiso 1 1 calc R . .
C2 C 0.4781(5) 0.9673(4) 0.6143(2) 0.0220(13) Uani 1 1 d . . .
H2 H 0.5460 1.0102 0.6111 0.026 Uiso 1 1 calc R . .
C3 C 0.3916(5) 0.9513(4) 0.6696(3) 0.0219(13) Uani 1 1 d . . .
H3 H 0.3879 0.9807 0.7119 0.026 Uiso 1 1 calc R . .
C4 C 0.3065(5) 0.8919(4) 0.6517(3) 0.0241(13) Uani 1 1 d . . .
H4 H 0.2318 0.8714 0.6797 0.029 Uiso 1 1 calc R . .
C5 C 0.3379(5) 0.8706(4) 0.5866(3) 0.0214(13) Uani 1 1 d . . .
H5 H 0.2889 0.8338 0.5602 0.026 Uiso 1 1 calc R . .
C6 C 0.5007(5) 0.7264(4) 0.7413(3) 0.0204(13) Uani 1 1 d . . .
H6 H 0.541(5) 0.664(3) 0.744(2) 0.016(14) Uiso 1 1 d . . .
C7 C 0.4410(5) 0.7413(4) 0.8015(3) 0.0204(13) Uani 1 1 d . . .
C8 C 0.3694(5) 0.8322(4) 0.8214(3) 0.0236(14) Uani 1 1 d . . .
C9 C 0.2335(6) 0.8573(4) 0.8129(3) 0.0322(15) Uani 1 1 d . A .
H9 H 0.1888 0.8197 0.7889 0.039 Uiso 1 1 calc R . .
C10 C 0.1625(7) 0.9347(5) 0.8383(4) 0.056(2) Uani 1 1 d D . .
H10 H 0.0698 0.9489 0.8341 0.067 Uiso 0.556(4) 1 calc PR A 1
C11 C 0.2315(8) 0.9917(4) 0.8704(3) 0.053(2) Uani 1 1 d . A .
H11 H 0.1850 1.0472 0.8861 0.064 Uiso 1 1 calc R . .
C12 C 0.3635(8) 0.9696(5) 0.8797(3) 0.0493(19) Uani 1 1 d . . .
H12 H 0.4079 1.0087 0.9024 0.059 Uiso 0.444(4) 1 calc PR A 2
C13 C 0.4336(6) 0.8887(4) 0.8556(3) 0.0338(15) Uani 1 1 d . A .
H13 H 0.5254 0.8725 0.8627 0.041 Uiso 1 1 calc R . .
C14 C 0.3949(17) 1.0910(8) 0.9416(7) 0.089(6) Uani 0.556(4) 1 d P A 1
H14A H 0.3613 1.1413 0.9059 0.133 Uiso 0.556(4) 1 calc PR A 1
H14B H 0.4597 1.1133 0.9675 0.133 Uiso 0.556(4) 1 calc PR A 1
H14C H 0.3222 1.0748 0.9710 0.133 Uiso 0.556(4) 1 calc PR A 1
C14A C -0.0558(15) 0.9873(11) 0.8881(7) 0.075(6) Uani 0.444(4) 1 d PD A 2
H14D H -0.0161 0.9795 0.9323 0.112 Uiso 0.444(4) 1 calc PR A 2
H14E H -0.1431 0.9683 0.8925 0.112 Uiso 0.444(4) 1 calc PR A 2
H14F H -0.0639 1.0540 0.8684 0.112 Uiso 0.444(4) 1 calc PR A 2
C16 C 0.5026(5) 0.5346(4) 0.8444(2) 0.0209(13) Uani 1 1 d . . .
C17 C 0.4135(5) 0.5027(4) 0.8039(2) 0.0249(14) Uani 1 1 d . . .
H17 H 0.3351 0.5436 0.7894 0.030 Uiso 1 1 calc R . .
C18 C 0.4405(6) 0.4131(4) 0.7857(3) 0.0286(14) Uani 1 1 d . . .
H18 H 0.3810 0.3918 0.7584 0.034 Uiso 1 1 calc R . .
C19 C 0.5551(6) 0.3535(4) 0.8071(3) 0.0336(15) Uani 1 1 d . . .
H19 H 0.5726 0.2911 0.7951 0.040 Uiso 1 1 calc R . .
C20 C 0.6450(6) 0.3842(4) 0.8462(3) 0.0309(15) Uani 1 1 d . . .
H20 H 0.7244 0.3437 0.8595 0.037 Uiso 1 1 calc R . .
C21 C 0.6171(5) 0.4744(4) 0.8652(3) 0.0235(13) Uani 1 1 d . . .
H21 H 0.6767 0.4952 0.8927 0.028 Uiso 1 1 calc R . .
C22 C 0.3092(5) 0.6442(4) 0.9229(2) 0.0195(13) Uani 1 1 d . . .
C23 C 0.2604(5) 0.5599(4) 0.9381(2) 0.0265(14) Uani 1 1 d . . .
H23 H 0.2975 0.5066 0.9168 0.032 Uiso 1 1 calc R . .
C24 C 0.1582(5) 0.5516(4) 0.9838(3) 0.0294(15) Uani 1 1 d . . .
H24 H 0.1271 0.4926 0.9943 0.035 Uiso 1 1 calc R . .
C25 C 0.1022(5) 0.6286(5) 1.0138(3) 0.0334(16) Uani 1 1 d . . .
H25 H 0.0316 0.6233 1.0448 0.040 Uiso 1 1 calc R . .
C26 C 0.1485(5) 0.7131(4) 0.9989(3) 0.0336(15) Uani 1 1 d . . .
H26 H 0.1087 0.7666 1.0194 0.040 Uiso 1 1 calc R . .
C27 C 0.2532(5) 0.7219(4) 0.9542(3) 0.0303(15) Uani 1 1 d . . .
H27 H 0.2860 0.7804 0.9452 0.036 Uiso 1 1 calc R . .
C28 C 0.5783(5) 0.6711(4) 0.9269(2) 0.0229(13) Uani 1 1 d . . .
C29 C 0.5583(5) 0.6616(4) 0.9958(3) 0.0270(14) Uani 1 1 d . . .
H29 H 0.4828 0.6378 1.0148 0.032 Uiso 1 1 calc R . .
C30 C 0.6488(6) 0.6869(4) 1.0370(3) 0.0347(16) Uani 1 1 d . . .
H30 H 0.6348 0.6802 1.0840 0.042 Uiso 1 1 calc R . .
C31 C 0.7574(6) 0.7213(5) 1.0102(3) 0.0399(17) Uani 1 1 d . . .
H31 H 0.8172 0.7405 1.0385 0.048 Uiso 1 1 calc R . .
C32 C 0.7808(6) 0.7284(5) 0.9424(3) 0.0396(17) Uani 1 1 d . . .
H32 H 0.8583 0.7499 0.9240 0.048 Uiso 1 1 calc R . .
C33 C 0.6910(6) 0.7040(4) 0.9009(3) 0.0344(16) Uani 1 1 d . . .
H33 H 0.7068 0.7099 0.8540 0.041 Uiso 1 1 calc R . .
C34 C 0.5174(5) 0.7122(4) 0.5055(2) 0.0212(13) Uani 1 1 d . . .
C35 C 0.6161(5) 0.7574(4) 0.4735(3) 0.0237(13) Uani 1 1 d . . .
H35 H 0.6884 0.7652 0.4989 0.028 Uiso 1 1 calc R . .
C36 C 0.6131(6) 0.7913(4) 0.4061(3) 0.0264(14) Uani 1 1 d . . .
H36 H 0.6829 0.8207 0.3855 0.032 Uiso 1 1 calc R . .
C37 C 0.5069(6) 0.7816(4) 0.3694(3) 0.0268(14) Uani 1 1 d . . .
H37 H 0.5031 0.8048 0.3231 0.032 Uiso 1 1 calc R . .
C38 C 0.4056(6) 0.7382(4) 0.3997(3) 0.0324(15) Uani 1 1 d . . .
H38 H 0.3319 0.7326 0.3743 0.039 Uiso 1 1 calc R . .
C39 C 0.4121(5) 0.7027(4) 0.4675(3) 0.0247(13) Uani 1 1 d . . .
H39 H 0.3434 0.6717 0.4878 0.030 Uiso 1 1 calc R . .
C40 C 0.3850(5) 0.6128(4) 0.6136(2) 0.0172(12) Uani 1 1 d . . .
C41 C 0.3811(5) 0.5270(4) 0.5893(3) 0.0247(14) Uani 1 1 d . . .
H41 H 0.4489 0.5031 0.5602 0.030 Uiso 1 1 calc R . .
C42 C 0.2793(6) 0.4765(4) 0.6071(3) 0.0277(14) Uani 1 1 d . . .
H42 H 0.2779 0.4178 0.5906 0.033 Uiso 1 1 calc R . .
C43 C 0.1795(5) 0.5112(4) 0.6490(3) 0.0285(14) Uani 1 1 d . . .
H43 H 0.1095 0.4764 0.6612 0.034 Uiso 1 1 calc R . .
C44 C 0.1819(5) 0.5958(4) 0.6727(3) 0.0256(14) Uani 1 1 d . . .
H44 H 0.1130 0.6199 0.7012 0.031 Uiso 1 1 calc R . .
C45 C 0.2837(5) 0.6461(4) 0.6557(2) 0.0212(13) Uani 1 1 d . . .
H45 H 0.2846 0.7043 0.6729 0.025 Uiso 1 1 calc R . .
C46 C 0.6572(5) 0.5742(3) 0.6043(2) 0.0183(12) Uani 1 1 d . . .
C47 C 0.6525(5) 0.5030(4) 0.6588(3) 0.0217(13) Uani 1 1 d . . .
H47 H 0.5792 0.5074 0.6886 0.026 Uiso 1 1 calc R . .
C48 C 0.7534(5) 0.4262(4) 0.6698(2) 0.0205(13) Uani 1 1 d . . .
H48 H 0.7485 0.3789 0.7070 0.025 Uiso 1 1 calc R . .
C49 C 0.8603(5) 0.4183(4) 0.6272(3) 0.0271(14) Uani 1 1 d . . .
H49 H 0.9294 0.3660 0.6348 0.032 Uiso 1 1 calc R . .
C50 C 0.8654(6) 0.4869(4) 0.5737(3) 0.0363(16) Uani 1 1 d . . .
H50 H 0.9384 0.4812 0.5437 0.044 Uiso 1 1 calc R . .
C51 C 0.7663(5) 0.5645(4) 0.5623(3) 0.0261(14) Uani 1 1 d . . .
H51 H 0.7733 0.6117 0.5252 0.031 Uiso 1 1 calc R . .
C52 C 0.7591(5) 0.9300(4) 0.6960(2) 0.0229(13) Uani 1 1 d . . .
C53 C 0.6739(6) 0.9697(4) 0.7432(3) 0.0341(15) Uani 1 1 d . . .
H53 H 0.6005 0.9401 0.7586 0.041 Uiso 1 1 calc R . .
C54 C 0.6935(7) 1.0508(5) 0.7681(3) 0.0492(19) Uani 1 1 d . . .
H54 H 0.6325 1.0776 0.7993 0.059 Uiso 1 1 calc R . .
C55 C 0.8004(8) 1.0930(5) 0.7480(4) 0.054(2) Uani 1 1 d . . .
H55 H 0.8148 1.1482 0.7660 0.065 Uiso 1 1 calc R . .
C56 C 0.8865(7) 1.0555(5) 0.7020(3) 0.049(2) Uani 1 1 d . . .
H56 H 0.9598 1.0856 0.6875 0.059 Uiso 1 1 calc R . .
C57 C 0.8680(6) 0.9736(4) 0.6762(3) 0.0319(15) Uani 1 1 d . . .
H57 H 0.9296 0.9474 0.6450 0.038 Uiso 1 1 calc R . .
C58 C 0.8324(5) 0.7312(4) 0.7288(2) 0.0195(13) Uani 1 1 d . . .
C59 C 0.9208(5) 0.7557(4) 0.7718(2) 0.0232(13) Uani 1 1 d . . .
H59 H 0.9312 0.8204 0.7704 0.028 Uiso 1 1 calc R . .
C60 C 0.9929(5) 0.6881(4) 0.8163(3) 0.0260(14) Uani 1 1 d . . .
H60 H 1.0520 0.7065 0.8453 0.031 Uiso 1 1 calc R . .
C61 C 0.9802(5) 0.5922(4) 0.8191(3) 0.0257(14) Uani 1 1 d . . .
H61 H 1.0299 0.5454 0.8499 0.031 Uiso 1 1 calc R . .
C62 C 0.8945(5) 0.5668(4) 0.7766(2) 0.0236(13) Uani 1 1 d . . .
H62 H 0.8858 0.5019 0.7775 0.028 Uiso 1 1 calc R . .
C63 C 0.8207(5) 0.6358(4) 0.7324(2) 0.0208(13) Uani 1 1 d . . .
H63 H 0.7607 0.6173 0.7039 0.025 Uiso 1 1 calc R . .
C64 C 0.8364(5) 0.8179(4) 0.5920(2) 0.0196(13) Uani 1 1 d . . .
C65 C 0.8129(5) 0.8946(4) 0.5409(3) 0.0274(14) Uani 1 1 d . . .
H65 H 0.7444 0.9458 0.5462 0.033 Uiso 1 1 calc R . .
C66 C 0.8880(6) 0.8967(4) 0.4830(3) 0.0364(16) Uani 1 1 d . . .
H66 H 0.8720 0.9496 0.4491 0.044 Uiso 1 1 calc R . .
C67 C 0.9866(6) 0.8216(4) 0.4744(3) 0.0389(16) Uani 1 1 d . . .
H67 H 1.0382 0.8225 0.4345 0.047 Uiso 1 1 calc R . .
C68 C 1.0092(6) 0.7459(4) 0.5236(3) 0.0376(16) Uani 1 1 d . . .
H68 H 1.0769 0.6944 0.5177 0.045 Uiso 1 1 calc R . .
C69 C 0.9342(5) 0.7435(4) 0.5826(3) 0.0284(14) Uani 1 1 d . . .
H69 H 0.9508 0.6904 0.6163 0.034 Uiso 1 1 calc R . .
C70 C 0.1768(6) 0.2302(4) 0.7630(3) 0.0343(15) Uani 1 1 d . . .
F1 F 0.2947(3) 0.2108(3) 0.7910(2) 0.0561(11) Uani 1 1 d . . .
F2 F 0.1513(3) 0.1518(2) 0.74257(16) 0.0426(9) Uani 1 1 d . . .
F3 F 0.1856(4) 0.2936(3) 0.70864(18) 0.0625(12) Uani 1 1 d . . .
O1 O 0.4545(9) 1.0104(5) 0.9135(4) 0.054(3) Uani 0.556(4) 1 d P A 1
O1A O 0.0248(8) 0.9294(8) 0.8463(6) 0.071(4) Uani 0.444(4) 1 d PD A 2
O2 O -0.0655(4) 0.2948(3) 0.7811(2) 0.0448(11) Uani 1 1 d . . .
O3 O 0.0969(4) 0.3621(3) 0.8360(2) 0.0432(11) Uani 1 1 d . . .
O4 O 0.0545(4) 0.2035(3) 0.87528(17) 0.0322(10) Uani 1 1 d . . .
P1 P 0.52541(13) 0.67743(10) 0.59625(6) 0.0179(3) Uani 1 1 d . . .
P2 P 0.73116(14) 0.81815(10) 0.66793(7) 0.0201(3) Uani 1 1 d . . .
P3 P 0.45672(13) 0.64955(10) 0.87133(7) 0.0201(3) Uani 1 1 d . . .
Ru1 Ru 0.51142(4) 0.81129(3) 0.65111(2) 0.01667(15) Uani 1 1 d . . .
S1 S 0.05105(14) 0.27855(10) 0.82042(7) 0.0254(4) Uani 1 1 d . . .
C71 C -0.1551(14) 1.0616(7) 0.9372(10) 0.118(7) Uani 0.556(4) 1 d PD A 1
H71A H -0.1074 1.0910 0.8987 0.142 Uiso 0.556(4) 1 calc PR A 1
H71B H -0.1145 1.0747 0.9780 0.142 Uiso 0.556(4) 1 calc PR A 1
Cl1 Cl -0.3071(7) 1.1204(3) 0.9352(2) 0.116(2) Uani 0.556(4) 1 d PD A 1
Cl2 Cl -0.1231(7) 0.9457(4) 0.9361(3) 0.135(3) Uani 0.556(4) 1 d PD A 1

loop_
_atom_site_aniso_label
_atom_site_aniso_U_11
_atom_site_aniso_U_22
_atom_site_aniso_U_33
_atom_site_aniso_U_23
_atom_site_aniso_U_13
_atom_site_aniso_U_12
C6 0.013(3) 0.020(3) 0.026(3) 0.006(3) -0.007(3) 0.000(3)
C1 0.032(3) 0.018(3) 0.015(3) 0.006(2) -0.001(3) -0.001(3)
C2 0.029(3) 0.015(3) 0.020(3) 0.006(2) -0.005(3) -0.003(3)
C3 0.023(3) 0.017(3) 0.021(3) 0.004(2) -0.003(3) 0.005(3)
C4 0.019(3) 0.020(3) 0.030(3) 0.006(3) 0.001(3) 0.002(3)
C5 0.022(3) 0.017(3) 0.024(3) 0.001(2) -0.006(3) -0.001(3)
C7 0.009(3) 0.028(3) 0.022(3) 0.004(3) -0.002(2) -0.004(3)
C8 0.029(4) 0.020(3) 0.018(3) 0.010(2) 0.003(3) -0.003(3)
C9 0.031(4) 0.035(4) 0.028(3) -0.004(3) -0.005(3) 0.004(3)
C10 0.046(5) 0.051(5) 0.066(5) -0.021(4) -0.018(4) 0.019(4)
C11 0.073(6) 0.022(4) 0.053(5) 0.000(3) -0.013(4) 0.024(4)
C12 0.084(6) 0.034(4) 0.031(4) -0.001(3) -0.006(4) -0.011(4)
C13 0.038(4) 0.035(4) 0.028(4) 0.005(3) -0.007(3) -0.013(3)
C14 0.184(18) 0.018(7) 0.060(9) -0.025(7) -0.036(10) 0.024(9)
C14A 0.054(12) 0.099(16) 0.058(12) 0.040(12) -0.030(10) -0.006(12)
C16 0.017(3) 0.025(3) 0.019(3) 0.007(2) 0.007(2) -0.010(3)
C17 0.023(3) 0.029(4) 0.020(3) 0.008(3) 0.006(3) -0.008(3)
C18 0.036(4) 0.030(4) 0.021(3) 0.004(3) 0.002(3) -0.015(3)
C19 0.044(4) 0.026(4) 0.028(4) 0.003(3) 0.016(3) -0.007(3)
C20 0.032(4) 0.030(4) 0.024(3) 0.008(3) 0.010(3) 0.003(3)
C21 0.019(3) 0.029(4) 0.021(3) 0.006(3) 0.002(2) -0.007(3)
C22 0.014(3) 0.029(3) 0.012(3) 0.008(2) 0.000(2) -0.003(3)
C23 0.022(3) 0.037(4) 0.017(3) 0.006(3) 0.001(3) -0.004(3)
C24 0.015(3) 0.046(4) 0.026(3) 0.009(3) 0.000(3) -0.010(3)
C25 0.007(3) 0.064(5) 0.024(3) 0.008(3) 0.008(3) -0.006(3)
C26 0.026(3) 0.046(4) 0.023(3) 0.007(3) 0.008(3) 0.003(3)
C27 0.029(4) 0.031(4) 0.025(3) 0.007(3) 0.008(3) 0.001(3)
C28 0.018(3) 0.032(3) 0.017(3) 0.000(2) 0.001(2) -0.001(3)
C29 0.021(3) 0.036(4) 0.019(3) 0.005(3) 0.004(3) 0.002(3)
C30 0.039(4) 0.049(4) 0.015(3) 0.005(3) -0.006(3) -0.009(3)
C31 0.030(4) 0.067(5) 0.023(4) -0.005(3) -0.005(3) -0.007(4)
C32 0.020(3) 0.072(5) 0.028(4) -0.006(3) 0.003(3) -0.014(3)
C33 0.029(4) 0.058(4) 0.016(3) -0.006(3) 0.002(3) -0.006(3)
C34 0.025(3) 0.021(3) 0.018(3) 0.001(2) 0.000(3) -0.006(3)
C35 0.032(3) 0.018(3) 0.023(3) -0.004(2) -0.004(3) -0.006(3)
C36 0.039(4) 0.021(3) 0.018(3) -0.003(2) 0.009(3) -0.005(3)
C37 0.041(4) 0.020(3) 0.018(3) 0.002(2) 0.000(3) -0.003(3)
C38 0.042(4) 0.029(4) 0.028(4) -0.004(3) -0.011(3) -0.008(3)
C39 0.026(3) 0.023(3) 0.025(3) 0.001(3) -0.004(3) -0.004(3)
C40 0.015(3) 0.020(3) 0.018(3) 0.001(2) -0.005(2) -0.007(2)
C41 0.020(3) 0.031(4) 0.022(3) 0.000(3) -0.004(2) -0.002(3)
C42 0.034(4) 0.023(3) 0.026(3) 0.003(3) -0.006(3) -0.010(3)
C43 0.020(3) 0.035(4) 0.030(3) 0.009(3) -0.004(3) -0.013(3)
C44 0.018(3) 0.028(4) 0.028(3) 0.006(3) 0.001(3) -0.003(3)
C45 0.023(3) 0.020(3) 0.020(3) 0.004(2) -0.004(3) -0.007(3)
C46 0.020(3) 0.019(3) 0.016(3) 0.001(2) -0.004(2) -0.006(3)
C47 0.020(3) 0.025(3) 0.020(3) -0.003(3) -0.001(2) -0.002(3)
C48 0.027(3) 0.017(3) 0.019(3) 0.000(2) -0.002(3) -0.009(3)
C49 0.022(3) 0.031(4) 0.029(3) -0.003(3) -0.002(3) -0.006(3)
C50 0.022(3) 0.050(4) 0.031(4) -0.001(3) 0.010(3) 0.005(3)
C51 0.026(3) 0.037(4) 0.014(3) 0.004(3) 0.001(3) -0.006(3)
C52 0.025(3) 0.023(3) 0.019(3) 0.009(2) -0.005(3) -0.007(3)
C53 0.034(4) 0.045(4) 0.026(3) -0.009(3) -0.004(3) -0.009(3)
C54 0.047(5) 0.052(5) 0.051(5) -0.024(4) -0.011(4) 0.002(4)
C55 0.082(6) 0.035(4) 0.047(5) -0.009(4) -0.028(4) -0.006(4)
C56 0.073(5) 0.038(4) 0.041(4) 0.013(3) -0.020(4) -0.037(4)
C57 0.039(4) 0.032(4) 0.026(3) 0.004(3) -0.008(3) -0.013(3)
C58 0.013(3) 0.027(3) 0.017(3) 0.002(2) 0.006(2) -0.005(3)
C59 0.019(3) 0.030(3) 0.022(3) 0.001(3) 0.002(3) -0.011(3)
C60 0.019(3) 0.042(4) 0.016(3) -0.001(3) 0.000(2) -0.004(3)
C61 0.021(3) 0.031(4) 0.023(3) 0.004(3) -0.002(3) -0.004(3)
C62 0.024(3) 0.028(3) 0.019(3) 0.000(3) 0.004(3) -0.011(3)
C63 0.013(3) 0.029(4) 0.021(3) 0.001(3) 0.001(2) -0.008(3)
C64 0.014(3) 0.029(3) 0.018(3) -0.001(3) -0.002(2) -0.012(3)
C65 0.022(3) 0.035(4) 0.024(3) 0.005(3) 0.001(3) -0.008(3)
C66 0.040(4) 0.039(4) 0.027(4) 0.011(3) 0.006(3) -0.011(3)
C67 0.039(4) 0.048(4) 0.027(4) 0.007(3) 0.017(3) -0.012(4)
C68 0.028(4) 0.045(4) 0.035(4) 0.002(3) 0.011(3) 0.002(3)
C69 0.023(3) 0.033(4) 0.026(3) 0.007(3) 0.004(3) -0.006(3)
C70 0.037(4) 0.029(4) 0.039(4) -0.003(3) 0.010(3) -0.015(3)
F1 0.021(2) 0.062(3) 0.088(3) -0.019(2) 0.009(2) -0.0088(19)
F2 0.055(2) 0.032(2) 0.045(2) -0.0193(17) 0.0146(18) -0.0129(18)
F3 0.093(3) 0.048(2) 0.048(2) -0.0032(19) 0.037(2) -0.025(2)
O1 0.113(8) 0.017(4) 0.035(5) -0.014(4) -0.018(5) -0.006(5)
O1A 0.040(8) 0.077(9) 0.095(10) -0.037(7) -0.010(7) 0.022(6)
O2 0.028(2) 0.056(3) 0.047(3) -0.007(2) -0.013(2) 0.007(2)
O3 0.061(3) 0.029(3) 0.041(3) -0.011(2) 0.006(2) -0.008(2)
O4 0.042(3) 0.026(2) 0.024(2) 0.0045(18) 0.0026(19) 0.002(2)
P1 0.0158(8) 0.0201(8) 0.0164(8) 0.0023(6) 0.0013(6) -0.0032(7)
P2 0.0206(8) 0.0224(8) 0.0177(8) 0.0012(6) 0.0012(6) -0.0077(7)
P3 0.0155(8) 0.0262(9) 0.0164(8) 0.0050(6) 0.0014(6) -0.0036(7)
Ru1 0.0158(3) 0.0185(3) 0.0146(2) 0.00367(18) 0.00063(18) -0.0045(2)
S1 0.0245(8) 0.0250(8) 0.0251(8) -0.0022(6) 0.0008(7) 0.0001(7)
C71 0.121(18) 0.113(17) 0.130(18) -0.024(13) 0.026(14) -0.046(15)
Cl1 0.214(6) 0.080(3) 0.059(3) -0.027(2) -0.021(3) -0.020(4)
Cl2 0.196(7) 0.090(4) 0.120(5) -0.001(3) 0.047(4) -0.043(4)

loop_
_atom_type_symbol
_atom_type_description
_atom_type_scat_dispersion_real
_atom_type_scat_dispersion_imag
_atom_type_scat_source
C C 0.0033 0.0016 'International Tables Vol C Tables 4.2.6.8 and 6.1.1.4'
H H 0.0000 0.0000 'International Tables Vol C Tables 4.2.6.8 and 6.1.1.4'
O O 0.0106 0.0060 'International Tables Vol C Tables 4.2.6.8 and 6.1.1.4'
F F 0.0171 0.0103 'International Tables Vol C Tables 4.2.6.8 and 6.1.1.4'
P P 0.1023 0.0942 'International Tables Vol C Tables 4.2.6.8 and 6.1.1.4'
S S 0.1246 0.1234 'International Tables Vol C Tables 4.2.6.8 and 6.1.1.4'
Ru Ru -1.2594 0.8363 'International Tables Vol C Tables 4.2.6.8 and 6.1.1.4'
Cl Cl 0.1484 0.1585 'International Tables Vol C Tables 4.2.6.8 and 6.1.1.4'

loop_
_geom_angle_atom_site_label_1
_geom_angle_atom_site_label_2
_geom_angle_atom_site_label_3
_geom_angle
_geom_angle_site_symmetry_1
_geom_angle_site_symmetry_3
_geom_angle_publ_flag
C7 C6 Ru1 133.6(4) . . ?
C7 C6 H6 109(3) . . ?
Ru1 C6 H6 117(3) . . ?
C2 C1 C5 107.6(5) . . ?
C2 C1 Ru1 71.7(3) . . ?
C5 C1 Ru1 71.3(3) . . ?
C2 C1 H1 126.1 . . ?
C5 C1 H1 126.1 . . ?
Ru1 C1 H1 126.1 . . ?
C1 C2 C3 108.3(5) . . ?
C1 C2 Ru1 71.5(3) . . ?
C3 C2 Ru1 72.1(3) . . ?
C1 C2 H2 125.8 . . ?
C3 C2 H2 125.8 . . ?
Ru1 C2 H2 125.8 . . ?
C4 C3 C2 107.2(5) . . ?
C4 C3 Ru1 71.3(3) . . ?
C2 C3 Ru1 71.0(3) . . ?
C4 C3 H3 126.3 . . ?
C2 C3 H3 126.3 . . ?
Ru1 C3 H3 126.3 . . ?
C5 C4 C3 109.2(5) . . ?
C5 C4 Ru1 71.5(3) . . ?
C3 C4 Ru1 72.3(3) . . ?
C5 C4 H4 125.3 . . ?
C3 C4 H4 125.3 . . ?
Ru1 C4 H4 125.3 . . ?
C4 C5 C1 107.7(5) . . ?
C4 C5 Ru1 72.0(3) . . ?
C1 C5 Ru1 71.6(3) . . ?
C4 C5 H5 126.1 . . ?
C1 C5 H5 126.1 . . ?
Ru1 C5 H5 126.1 . . ?
C6 C7 C8 127.8(5) . . ?
C6 C7 P3 121.3(4) . . ?
C8 C7 P3 110.6(4) . . ?
C13 C8 C9 118.3(5) . . ?
C13 C8 C7 120.5(5) . . ?
C9 C8 C7 120.9(5) . . ?
C10 C9 C8 122.0(6) . . ?
C10 C9 H9 119.0 . . ?
C8 C9 H9 119.0 . . ?
C9 C10 C11 117.9(6) . . ?
C9 C10 O1A 113.3(7) . . ?
C11 C10 O1A 125.9(7) . . ?
C9 C10 H10 121.0 . . ?
C11 C10 H10 121.0 . . ?
O1A C10 H10 17.9 . . ?
C12 C11 C10 121.7(6) . . ?
C12 C11 H11 119.2 . . ?
C10 C11 H11 119.2 . . ?
C11 C12 C13 119.7(7) . . ?
C11 C12 O1 133.2(7) . . ?
C13 C12 O1 107.1(7) . . ?
C11 C12 H12 120.2 . . ?
C13 C12 H12 120.2 . . ?
O1 C12 H12 13.3 . . ?
C8 C13 C12 120.4(6) . . ?
C8 C13 H13 119.8 . . ?
C12 C13 H13 119.8 . . ?
O1A C14A H14D 109.5 . . ?
O1A C14A H14E 109.5 . . ?
H14D C14A H14E 109.5 . . ?
O1A C14A H14F 109.5 . . ?
H14D C14A H14F 109.5 . . ?
H14E C14A H14F 109.5 . . ?
C21 C16 C17 119.5(5) . . ?
C21 C16 P3 122.4(4) . . ?
C17 C16 P3 118.0(4) . . ?
C18 C17 C16 120.0(5) . . ?
C18 C17 H17 120.0 . . ?
C16 C17 H17 120.0 . . ?
C17 C18 C19 119.9(6) . . ?
C17 C18 H18 120.1 . . ?
C19 C18 H18 120.1 . . ?
C18 C19 C20 120.9(6) . . ?
C18 C19 H19 119.5 . . ?
C20 C19 H19 119.5 . . ?
C21 C20 C19 119.2(6) . . ?
C21 C20 H20 120.4 . . ?
C19 C20 H20 120.4 . . ?
C20 C21 C16 120.4(5) . . ?
C20 C21 H21 119.8 . . ?
C16 C21 H21 119.8 . . ?
C23 C22 C27 118.6(5) . . ?
C23 C22 P3 120.6(4) . . ?
C27 C22 P3 120.4(4) . . ?
C22 C23 C24 121.3(6) . . ?
C22 C23 H23 119.3 . . ?
C24 C23 H23 119.3 . . ?
C25 C24 C23 119.9(6) . . ?
C25 C24 H24 120.0 . . ?
C23 C24 H24 120.0 . . ?
C26 C25 C24 119.6(5) . . ?
C26 C25 H25 120.2 . . ?
C24 C25 H25 120.2 . . ?
C25 C26 C27 121.1(6) . . ?
C25 C26 H26 119.5 . . ?
C27 C26 H26 119.5 . . ?
C22 C27 C26 119.5(6) . . ?
C22 C27 H27 120.3 . . ?
C26 C27 H27 120.3 . . ?
C33 C28 C29 118.5(5) . . ?
C33 C28 P3 119.8(4) . . ?
C29 C28 P3 121.6(4) . . ?
C30 C29 C28 120.2(5) . . ?
C30 C29 H29 119.9 . . ?
C28 C29 H29 119.9 . . ?
C31 C30 C29 120.3(5) . . ?
C31 C30 H30 119.8 . . ?
C29 C30 H30 119.8 . . ?
C30 C31 C32 120.2(6) . . ?
C30 C31 H31 119.9 . . ?
C32 C31 H31 119.9 . . ?
C31 C32 C33 119.9(6) . . ?
C31 C32 H32 120.0 . . ?
C33 C32 H32 120.0 . . ?
C32 C33 C28 120.8(5) . . ?
C32 C33 H33 119.6 . . ?
C28 C33 H33 119.6 . . ?
C39 C34 C35 117.6(5) . . ?
C39 C34 P1 123.2(4) . . ?
C35 C34 P1 119.0(4) . . ?
C36 C35 C34 122.6(5) . . ?
C36 C35 H35 118.7 . . ?
C34 C35 H35 118.7 . . ?
C37 C36 C35 118.8(5) . . ?
C37 C36 H36 120.6 . . ?
C35 C36 H36 120.6 . . ?
C36 C37 C38 120.4(5) . . ?
C36 C37 H37 119.8 . . ?
C38 C37 H37 119.8 . . ?
C37 C38 C39 119.8(5) . . ?
C37 C38 H38 120.1 . . ?
C39 C38 H38 120.1 . . ?
C34 C39 C38 120.8(5) . . ?
C34 C39 H39 119.6 . . ?
C38 C39 H39 119.6 . . ?
C45 C40 C41 118.3(5) . . ?
C45 C40 P1 119.9(4) . . ?
C41 C40 P1 121.7(4) . . ?
C42 C41 C40 120.5(5) . . ?
C42 C41 H41 119.7 . . ?
C40 C41 H41 119.7 . . ?
C41 C42 C43 120.2(5) . . ?
C41 C42 H42 119.9 . . ?
C43 C42 H42 119.9 . . ?
C44 C43 C42 119.8(5) . . ?
C44 C43 H43 120.1 . . ?
C42 C43 H43 120.1 . . ?
C43 C44 C45 120.4(5) . . ?
C43 C44 H44 119.8 . . ?
C45 C44 H44 119.8 . . ?
C44 C45 C40 120.9(5) . . ?
C44 C45 H45 119.6 . . ?
C40 C45 H45 119.6 . . ?
C51 C46 C47 117.2(5) . . ?
C51 C46 P1 124.2(4) . . ?
C47 C46 P1 118.5(4) . . ?
C48 C47 C46 121.1(5) . . ?
C48 C47 H47 119.5 . . ?
C46 C47 H47 119.5 . . ?
C49 C48 C47 120.4(5) . . ?
C49 C48 H48 119.8 . . ?
C47 C48 H48 119.8 . . ?
C50 C49 C48 119.0(5) . . ?
C50 C49 H49 120.5 . . ?
C48 C49 H49 120.5 . . ?
C49 C50 C51 121.3(5) . . ?
C49 C50 H50 119.3 . . ?
C51 C50 H50 119.3 . . ?
C46 C51 C50 120.9(5) . . ?
C46 C51 H51 119.6 . . ?
C50 C51 H51 119.6 . . ?
C53 C52 C57 117.7(5) . . ?
C53 C52 P2 119.0(4) . . ?
C57 C52 P2 123.1(4) . . ?
C54 C53 C52 121.4(6) . . ?
C54 C53 H53 119.3 . . ?
C52 C53 H53 119.3 . . ?
C55 C54 C53 120.2(7) . . ?
C55 C54 H54 119.9 . . ?
C53 C54 H54 119.9 . . ?
C56 C55 C54 119.8(6) . . ?
C56 C55 H55 120.1 . . ?
C54 C55 H55 120.1 . . ?
C55 C56 C57 120.7(7) . . ?
C55 C56 H56 119.6 . . ?
C57 C56 H56 119.6 . . ?
C56 C57 C52 120.1(6) . . ?
C56 C57 H57 119.9 . . ?
C52 C57 H57 119.9 . . ?
C63 C58 C59 117.6(5) . . ?
C63 C58 P2 118.6(4) . . ?
C59 C58 P2 123.8(4) . . ?
C60 C59 C58 121.2(5) . . ?
C60 C59 H59 119.4 . . ?
C58 C59 H59 119.4 . . ?
C59 C60 C61 120.5(5) . . ?
C59 C60 H60 119.7 . . ?
C61 C60 H60 119.7 . . ?
C62 C61 C60 119.0(5) . . ?
C62 C61 H61 120.5 . . ?
C60 C61 H61 120.5 . . ?
C61 C62 C63 120.2(5) . . ?
C61 C62 H62 119.9 . . ?
C63 C62 H62 119.9 . . ?
C58 C63 C62 121.6(5) . . ?
C58 C63 H63 119.2 . . ?
C62 C63 H63 119.2 . . ?
C69 C64 C65 118.6(5) . . ?
C69 C64 P2 122.3(4) . . ?
C65 C64 P2 119.0(4) . . ?
C66 C65 C64 120.9(6) . . ?
C66 C65 H65 119.5 . . ?
C64 C65 H65 119.5 . . ?
C65 C66 C67 119.9(5) . . ?
C65 C66 H66 120.1 . . ?
C67 C66 H66 120.1 . . ?
C68 C67 C66 119.6(5) . . ?
C68 C67 H67 120.2 . . ?
C66 C67 H67 120.2 . . ?
C67 C68 C69 120.9(6) . . ?
C67 C68 H68 119.5 . . ?
C69 C68 H68 119.5 . . ?
C64 C69 C68 120.1(5) . . ?
C64 C69 H69 120.0 . . ?
C68 C69 H69 120.0 . . ?
F2 C70 F1 107.9(5) . . ?
F2 C70 F3 107.4(5) . . ?
F1 C70 F3 107.0(5) . . ?
F2 C70 S1 112.5(4) . . ?
F1 C70 S1 111.5(4) . . ?
F3 C70 S1 110.2(4) . . ?
C14 O1 C12 112.5(10) . . ?
C14A O1A C10 120.6(11) . . ?
C34 P1 C46 102.6(2) . . ?
C34 P1 C40 102.9(2) . . ?
C46 P1 C40 98.0(2) . . ?
C34 P1 Ru1 110.33(17) . . ?
C46 P1 Ru1 126.47(16) . . ?
C40 P1 Ru1 113.62(17) . . ?
C52 P2 C64 100.3(2) . . ?
C52 P2 C58 100.1(2) . . ?
C64 P2 C58 102.2(2) . . ?
C52 P2 Ru1 113.73(18) . . ?
C64 P2 Ru1 115.22(16) . . ?
C58 P2 Ru1 122.16(17) . . ?
C7 P3 C16 111.0(2) . . ?
C7 P3 C28 109.0(2) . . ?
C16 P3 C28 110.1(2) . . ?
C7 P3 C22 115.1(2) . . ?
C16 P3 C22 106.7(2) . . ?
C28 P3 C22 104.8(2) . . ?
C6 Ru1 C5 123.8(2) . . ?
C6 Ru1 C1 158.8(2) . . ?
C5 Ru1 C1 37.06(18) . . ?
C6 Ru1 C2 136.9(2) . . ?
C5 Ru1 C2 61.52(19) . . ?
C1 Ru1 C2 36.80(18) . . ?
C6 Ru1 C4 97.6(2) . . ?
C5 Ru1 C4 36.59(18) . . ?
C1 Ru1 C4 61.24(19) . . ?
C2 Ru1 C4 61.05(19) . . ?
C6 Ru1 C3 103.5(2) . . ?
C5 Ru1 C3 61.36(19) . . ?
C1 Ru1 C3 61.54(19) . . ?
C2 Ru1 C3 36.89(18) . . ?
C4 Ru1 C3 36.42(18) . . ?
C6 Ru1 P2 91.12(15) . . ?
C5 Ru1 P2 144.55(14) . . ?
C1 Ru1 P2 107.50(14) . . ?
C2 Ru1 P2 89.64(14) . . ?
C4 Ru1 P2 144.78(15) . . ?
C3 Ru1 P2 108.36(14) . . ?
C6 Ru1 P1 89.43(17) . . ?
C5 Ru1 P1 85.75(14) . . ?
C1 Ru1 P1 96.38(14) . . ?
C2 Ru1 P1 132.35(13) . . ?
C4 Ru1 P1 112.10(15) . . ?
C3 Ru1 P1 146.57(14) . . ?
P2 Ru1 P1 101.98(5) . . ?
O2 S1 O3 115.8(3) . . ?
O2 S1 O4 114.7(3) . . ?
O3 S1 O4 114.5(2) . . ?
O2 S1 C70 102.5(3) . . ?
O3 S1 C70 103.4(3) . . ?
O4 S1 C70 103.3(2) . . ?
Cl2 C71 Cl1 122.2(12) . . ?
Cl2 C71 H71A 106.8 . . ?
Cl1 C71 H71A 106.8 . . ?
Cl2 C71 H71B 106.8 . . ?
Cl1 C71 H71B 106.8 . . ?
H71A C71 H71B 106.6 . . ?

loop_
_geom_bond_atom_site_label_1
_geom_bond_atom_site_label_2
_geom_bond_distance
_geom_bond_site_symmetry_2
_geom_bond_publ_flag
C6 C7 1.372(7) . ?
C6 Ru1 2.063(5) . ?
C6 H6 0.92(5) . ?
C1 C2 1.415(7) . ?
C1 C5 1.423(7) . ?
C1 Ru1 2.240(5) . ?
C1 H1 1.0000 . ?
C2 C3 1.424(7) . ?
C2 Ru1 2.243(5) . ?
C2 H2 1.0000 . ?
C3 C4 1.406(7) . ?
C3 Ru1 2.256(5) . ?
C3 H3 1.0000 . ?
C4 C5 1.406(7) . ?
C4 Ru1 2.243(5) . ?
C4 H4 1.0000 . ?
C5 Ru1 2.236(5) . ?
C5 H5 1.0000 . ?
C7 C8 1.493(7) . ?
C7 P3 1.791(5) . ?
C8 C13 1.388(8) . ?
C8 C9 1.401(8) . ?
C9 C10 1.379(8) . ?
C9 H9 0.9500 . ?
C10 C11 1.400(9) . ?
C10 O1A 1.438(5) . ?
C10 H10 0.9500 . ?
C11 C12 1.361(9) . ?
C11 H11 0.9500 . ?
C12 C13 1.403(9) . ?
C12 O1 1.421(10) . ?
C12 H12 0.9500 . ?
C13 H13 0.9500 . ?
C14 O1 1.402(13) . ?
C14 H14A 0.9800 . ?
C14 H14B 0.9800 . ?
C14 H14C 0.9800 . ?
C14A O1A 1.421(5) . ?
C14A H14D 0.9800 . ?
C14A H14E 0.9800 . ?
C14A H14F 0.9800 . ?
C16 C21 1.388(7) . ?
C16 C17 1.417(7) . ?
C16 P3 1.796(5) . ?
C17 C18 1.370(7) . ?
C17 H17 0.9500 . ?
C18 C19 1.389(8) . ?
C18 H18 0.9500 . ?
C19 C20 1.396(8) . ?
C19 H19 0.9500 . ?
C20 C21 1.386(7) . ?
C20 H20 0.9500 . ?
C21 H21 0.9500 . ?
C22 C23 1.379(7) . ?
C22 C27 1.393(7) . ?
C22 P3 1.821(5) . ?
C23 C24 1.388(7) . ?
C23 H23 0.9500 . ?
C24 C25 1.370(8) . ?
C24 H24 0.9500 . ?
C25 C26 1.370(8) . ?
C25 H25 0.9500 . ?
C26 C27 1.395(7) . ?
C26 H26 0.9500 . ?
C27 H27 0.9500 . ?
C28 C33 1.387(7) . ?
C28 C29 1.393(7) . ?
C28 P3 1.800(5) . ?
C29 C30 1.392(8) . ?
C29 H29 0.9500 . ?
C30 C31 1.364(8) . ?
C30 H30 0.9500 . ?
C31 C32 1.377(8) . ?
C31 H31 0.9500 . ?
C32 C33 1.385(8) . ?
C32 H32 0.9500 . ?
C33 H33 0.9500 . ?
C34 C39 1.386(7) . ?
C34 C35 1.390(7) . ?
C34 P1 1.837(5) . ?
C35 C36 1.383(7) . ?
C35 H35 0.9500 . ?
C36 C37 1.378(7) . ?
C36 H36 0.9500 . ?
C37 C38 1.386(8) . ?
C37 H37 0.9500 . ?
C38 C39 1.397(7) . ?
C38 H38 0.9500 . ?
C39 H39 0.9500 . ?
C40 C45 1.390(7) . ?
C40 C41 1.395(7) . ?
C40 P1 1.844(5) . ?
C41 C42 1.382(7) . ?
C41 H41 0.9500 . ?
C42 C43 1.383(8) . ?
C42 H42 0.9500 . ?
C43 C44 1.371(7) . ?
C43 H43 0.9500 . ?
C44 C45 1.377(7) . ?
C44 H44 0.9500 . ?
C45 H45 0.9500 . ?
C46 C51 1.387(7) . ?
C46 C47 1.405(7) . ?
C46 P1 1.838(5) . ?
C47 C48 1.390(7) . ?
C47 H47 0.9500 . ?
C48 C49 1.375(7) . ?
C48 H48 0.9500 . ?
C49 C50 1.369(7) . ?
C49 H49 0.9500 . ?
C50 C51 1.388(7) . ?
C50 H50 0.9500 . ?
C51 H51 0.9500 . ?
C52 C53 1.390(7) . ?
C52 C57 1.394(7) . ?
C52 P2 1.843(5) . ?
C53 C54 1.377(8) . ?
C53 H53 0.9500 . ?
C54 C55 1.367(9) . ?
C54 H54 0.9500 . ?
C55 C56 1.366(9) . ?
C55 H55 0.9500 . ?
C56 C57 1.392(8) . ?
C56 H56 0.9500 . ?
C57 H57 0.9500 . ?
C58 C63 1.388(7) . ?
C58 C59 1.396(7) . ?
C58 P2 1.850(5) . ?
C59 C60 1.373(7) . ?
C59 H59 0.9500 . ?
C60 C61 1.399(7) . ?
C60 H60 0.9500 . ?
C61 C62 1.375(7) . ?
C61 H61 0.9500 . ?
C62 C63 1.388(7) . ?
C62 H62 0.9500 . ?
C63 H63 0.9500 . ?
C64 C69 1.376(7) . ?
C64 C65 1.402(7) . ?
C64 P2 1.850(5) . ?
C65 C66 1.381(7) . ?
C65 H65 0.9500 . ?
C66 C67 1.384(8) . ?
C66 H66 0.9500 . ?
C67 C68 1.369(8) . ?
C67 H67 0.9500 . ?
C68 C69 1.399(7) . ?
C68 H68 0.9500 . ?
C69 H69 0.9500 . ?
C70 F2 1.318(6) . ?
C70 F1 1.331(7) . ?
C70 F3 1.342(6) . ?
C70 S1 1.827(6) . ?
O2 S1 1.433(4) . ?
O3 S1 1.434(4) . ?
O4 S1 1.437(4) . ?
P1 Ru1 2.3288(15) . ?
P2 Ru1 2.3232(15) . ?
C71 Cl2 1.648(9) . ?
C71 Cl1 1.657(10) . ?
C71 H71A 0.9900 . ?
C71 H71B 0.9900 . ?

loop_
_geom_torsion_atom_site_label_1
_geom_torsion_atom_site_label_2
_geom_torsion_atom_site_label_3
_geom_torsion_atom_site_label_4
_geom_torsion
_geom_torsion_site_symmetry_1
_geom_torsion_site_symmetry_2
_geom_torsion_site_symmetry_3
_geom_torsion_site_symmetry_4
_geom_torsion_publ_flag
C5 C1 C2 C3 -0.5(6) . . . . ?
Ru1 C1 C2 C3 -63.1(3) . . . . ?
C5 C1 C2 Ru1 62.7(3) . . . . ?
C1 C2 C3 C4 0.3(6) . . . . ?
Ru1 C2 C3 C4 -62.5(3) . . . . ?
C1 C2 C3 Ru1 62.8(4) . . . . ?
C2 C3 C4 C5 0.0(6) . . . . ?
Ru1 C3 C4 C5 -62.3(4) . . . . ?
C2 C3 C4 Ru1 62.3(3) . . . . ?
C3 C4 C5 C1 -0.3(6) . . . . ?
Ru1 C4 C5 C1 -63.1(3) . . . . ?
C3 C4 C5 Ru1 62.9(4) . . . . ?
C2 C1 C5 C4 0.5(6) . . . . ?
Ru1 C1 C5 C4 63.4(4) . . . . ?
C2 C1 C5 Ru1 -62.9(3) . . . . ?
Ru1 C6 C7 C8 -5.1(9) . . . . ?
Ru1 C6 C7 P3 -178.3(3) . . . . ?
C6 C7 C8 C13 -95.4(7) . . . . ?
P3 C7 C8 C13 78.4(5) . . . . ?
C6 C7 C8 C9 91.9(7) . . . . ?
P3 C7 C8 C9 -94.3(5) . . . . ?
C13 C8 C9 C10 -1.1(8) . . . . ?
C7 C8 C9 C10 171.9(5) . . . . ?
C8 C9 C10 C11 3.2(10) . . . . ?
C8 C9 C10 O1A -158.6(7) . . . . ?
C9 C10 C11 C12 -3.3(11) . . . . ?
O1A C10 C11 C12 155.9(9) . . . . ?
C10 C11 C12 C13 1.2(10) . . . . ?
C10 C11 C12 O1 -175.4(7) . . . . ?
C9 C8 C13 C12 -1.2(8) . . . . ?
C7 C8 C13 C12 -174.1(5) . . . . ?
C11 C12 C13 C8 1.1(9) . . . . ?
O1 C12 C13 C8 178.5(6) . . . . ?
C21 C16 C17 C18 0.1(7) . . . . ?
P3 C16 C17 C18 -175.9(4) . . . . ?
C16 C17 C18 C19 0.2(7) . . . . ?
C17 C18 C19 C20 -1.2(8) . . . . ?
C18 C19 C20 C21 1.9(8) . . . . ?
C19 C20 C21 C16 -1.6(7) . . . . ?
C17 C16 C21 C20 0.6(7) . . . . ?
P3 C16 C21 C20 176.4(4) . . . . ?
C27 C22 C23 C24 -0.3(8) . . . . ?
P3 C22 C23 C24 171.9(4) . . . . ?
C22 C23 C24 C25 1.2(8) . . . . ?
C23 C24 C25 C26 -0.6(8) . . . . ?
C24 C25 C26 C27 -0.8(8) . . . . ?
C23 C22 C27 C26 -1.1(8) . . . . ?
P3 C22 C27 C26 -173.4(4) . . . . ?
C25 C26 C27 C22 1.7(8) . . . . ?
C33 C28 C29 C30 1.4(8) . . . . ?
P3 C28 C29 C30 -174.2(4) . . . . ?
C28 C29 C30 C31 0.1(9) . . . . ?
C29 C30 C31 C32 -2.1(10) . . . . ?
C30 C31 C32 C33 2.6(10) . . . . ?
C31 C32 C33 C28 -1.0(10) . . . . ?
C29 C28 C33 C32 -1.0(9) . . . . ?
P3 C28 C33 C32 174.7(5) . . . . ?
C39 C34 C35 C36 -0.8(8) . . . . ?
P1 C34 C35 C36 -175.8(4) . . . . ?
C34 C35 C36 C37 1.3(8) . . . . ?
C35 C36 C37 C38 -0.3(8) . . . . ?
C36 C37 C38 C39 -1.0(8) . . . . ?
C35 C34 C39 C38 -0.5(8) . . . . ?
P1 C34 C39 C38 174.2(4) . . . . ?
C37 C38 C39 C34 1.4(8) . . . . ?
C45 C40 C41 C42 -0.5(7) . . . . ?
P1 C40 C41 C42 175.2(4) . . . . ?
C40 C41 C42 C43 0.6(8) . . . . ?
C41 C42 C43 C44 -0.1(8) . . . . ?
C42 C43 C44 C45 -0.6(8) . . . . ?
C43 C44 C45 C40 0.6(8) . . . . ?
C41 C40 C45 C44 -0.1(7) . . . . ?
P1 C40 C45 C44 -175.9(4) . . . . ?
C51 C46 C47 C48 0.0(7) . . . . ?
P1 C46 C47 C48 -176.0(4) . . . . ?
C46 C47 C48 C49 -0.2(8) . . . . ?
C47 C48 C49 C50 -0.3(8) . . . . ?
C48 C49 C50 C51 1.0(9) . . . . ?
C47 C46 C51 C50 0.7(8) . . . . ?
P1 C46 C51 C50 176.5(4) . . . . ?
C49 C50 C51 C46 -1.2(9) . . . . ?
C57 C52 C53 C54 2.0(8) . . . . ?
P2 C52 C53 C54 177.1(5) . . . . ?
C52 C53 C54 C55 -1.8(9) . . . . ?
C53 C54 C55 C56 1.4(10) . . . . ?
C54 C55 C56 C57 -1.2(10) . . . . ?
C55 C56 C57 C52 1.4(9) . . . . ?
C53 C52 C57 C56 -1.8(8) . . . . ?
P2 C52 C57 C56 -176.7(4) . . . . ?
C63 C58 C59 C60 -0.3(7) . . . . ?
P2 C58 C59 C60 179.7(4) . . . . ?
C58 C59 C60 C61 0.5(8) . . . . ?
C59 C60 C61 C62 0.2(8) . . . . ?
C60 C61 C62 C63 -1.0(8) . . . . ?
C59 C58 C63 C62 -0.5(7) . . . . ?
P2 C58 C63 C62 179.5(4) . . . . ?
C61 C62 C63 C58 1.2(8) . . . . ?
C69 C64 C65 C66 -1.4(8) . . . . ?
P2 C64 C65 C66 -179.1(4) . . . . ?
C64 C65 C66 C67 1.1(9) . . . . ?
C65 C66 C67 C68 -0.4(9) . . . . ?
C66 C67 C68 C69 0.0(10) . . . . ?
C65 C64 C69 C68 1.0(8) . . . . ?
P2 C64 C69 C68 178.7(4) . . . . ?
C67 C68 C69 C64 -0.3(9) . . . . ?
C11 C12 O1 C14 -1.5(13) . . . . ?
C13 C12 O1 C14 -178.4(8) . . . . ?
C9 C10 O1A C14A 162.2(11) . . . . ?
C11 C10 O1A C14A 2.1(17) . . . . ?
C39 C34 P1 C46 111.4(5) . . . . ?
C35 C34 P1 C46 -74.0(5) . . . . ?
C39 C34 P1 C40 10.0(5) . . . . ?
C35 C34 P1 C40 -175.4(4) . . . . ?
C39 C34 P1 Ru1 -111.5(4) . . . . ?
C35 C34 P1 Ru1 63.1(4) . . . . ?
C51 C46 P1 C34 33.8(5) . . . . ?
C47 C46 P1 C34 -150.4(4) . . . . ?
C51 C46 P1 C40 139.0(5) . . . . ?
C47 C46 P1 C40 -45.2(4) . . . . ?
C51 C46 P1 Ru1 -93.6(5) . . . . ?
C47 C46 P1 Ru1 82.2(4) . . . . ?
C45 C40 P1 C34 -118.7(4) . . . . ?
C41 C40 P1 C34 65.7(5) . . . . ?
C45 C40 P1 C46 136.3(4) . . . . ?
C41 C40 P1 C46 -39.3(4) . . . . ?
C45 C40 P1 Ru1 0.6(4) . . . . ?
C41 C40 P1 Ru1 -175.1(4) . . . . ?
C53 C52 P2 C64 164.6(4) . . . . ?
C57 C52 P2 C64 -20.5(5) . . . . ?
C53 C52 P2 C58 -90.9(5) . . . . ?
C57 C52 P2 C58 83.9(5) . . . . ?
C53 C52 P2 Ru1 41.0(5) . . . . ?
C57 C52 P2 Ru1 -144.1(4) . . . . ?
C69 C64 P2 C52 124.3(4) . . . . ?
C65 C64 P2 C52 -58.0(5) . . . . ?
C69 C64 P2 C58 21.5(5) . . . . ?
C65 C64 P2 C58 -160.8(4) . . . . ?
C69 C64 P2 Ru1 -113.2(4) . . . . ?
C65 C64 P2 Ru1 64.5(4) . . . . ?
C63 C58 P2 C52 169.0(4) . . . . ?
C59 C58 P2 C52 -11.0(5) . . . . ?
C63 C58 P2 C64 -88.1(4) . . . . ?
C59 C58 P2 C64 91.9(5) . . . . ?
C63 C58 P2 Ru1 42.5(5) . . . . ?
C59 C58 P2 Ru1 -137.5(4) . . . . ?
C6 C7 P3 C16 -20.9(5) . . . . ?
C8 C7 P3 C16 164.9(4) . . . . ?
C6 C7 P3 C28 100.6(5) . . . . ?
C8 C7 P3 C28 -73.7(4) . . . . ?
C6 C7 P3 C22 -142.1(4) . . . . ?
C8 C7 P3 C22 43.6(4) . . . . ?
C21 C16 P3 C7 120.6(4) . . . . ?
C17 C16 P3 C7 -63.5(4) . . . . ?
C21 C16 P3 C28 -0.2(5) . . . . ?
C17 C16 P3 C28 175.7(4) . . . . ?
C21 C16 P3 C22 -113.4(4) . . . . ?
C17 C16 P3 C22 62.5(4) . . . . ?
C33 C28 P3 C7 -39.2(5) . . . . ?
C29 C28 P3 C7 136.4(5) . . . . ?
C33 C28 P3 C16 82.7(5) . . . . ?
C29 C28 P3 C16 -101.7(5) . . . . ?
C33 C28 P3 C22 -162.9(5) . . . . ?
C29 C28 P3 C22 12.7(5) . . . . ?
C23 C22 P3 C7 128.1(4) . . . . ?
C27 C22 P3 C7 -59.8(5) . . . . ?
C23 C22 P3 C16 4.5(5) . . . . ?
C27 C22 P3 C16 176.7(4) . . . . ?
C23 C22 P3 C28 -112.3(4) . . . . ?
C27 C22 P3 C28 59.9(5) . . . . ?
C7 C6 Ru1 C5 -64.8(6) . . . . ?
C7 C6 Ru1 C1 -43.0(9) . . . . ?
C7 C6 Ru1 C2 18.0(7) . . . . ?
C7 C6 Ru1 C4 -37.1(6) . . . . ?
C7 C6 Ru1 C3 -0.5(6) . . . . ?
C7 C6 Ru1 P2 108.7(5) . . . . ?
C7 C6 Ru1 P1 -149.3(5) . . . . ?
C4 C5 Ru1 C6 50.7(4) . . . . ?
C1 C5 Ru1 C6 167.1(3) . . . . ?
C4 C5 Ru1 C1 -116.4(4) . . . . ?
C4 C5 Ru1 C2 -78.9(3) . . . . ?
C1 C5 Ru1 C2 37.5(3) . . . . ?
C1 C5 Ru1 C4 116.4(4) . . . . ?
C4 C5 Ru1 C3 -36.6(3) . . . . ?
C1 C5 Ru1 C3 79.7(3) . . . . ?
C4 C5 Ru1 P2 -118.1(3) . . . . ?
C1 C5 Ru1 P2 -1.7(4) . . . . ?
C4 C5 Ru1 P1 137.2(3) . . . . ?
C1 C5 Ru1 P1 -106.5(3) . . . . ?
C2 C1 Ru1 C6 85.8(6) . . . . ?
C5 C1 Ru1 C6 -30.9(7) . . . . ?
C2 C1 Ru1 C5 116.7(5) . . . . ?
C5 C1 Ru1 C2 -116.7(5) . . . . ?
C2 C1 Ru1 C4 79.1(3) . . . . ?
C5 C1 Ru1 C4 -37.5(3) . . . . ?
C2 C1 Ru1 C3 37.4(3) . . . . ?
C5 C1 Ru1 C3 -79.2(3) . . . . ?
C2 C1 Ru1 P2 -64.4(3) . . . . ?
C5 C1 Ru1 P2 178.9(3) . . . . ?
C2 C1 Ru1 P1 -169.1(3) . . . . ?
C5 C1 Ru1 P1 74.2(3) . . . . ?
C1 C2 Ru1 C6 -148.1(3) . . . . ?
C3 C2 Ru1 C6 -31.0(4) . . . . ?
C1 C2 Ru1 C5 -37.8(3) . . . . ?
C3 C2 Ru1 C5 79.3(3) . . . . ?
C3 C2 Ru1 C1 117.1(5) . . . . ?
C1 C2 Ru1 C4 -79.7(3) . . . . ?
C3 C2 Ru1 C4 37.4(3) . . . . ?
C1 C2 Ru1 C3 -117.1(5) . . . . ?
C1 C2 Ru1 P2 120.7(3) . . . . ?
C3 C2 Ru1 P2 -122.2(3) . . . . ?
C1 C2 Ru1 P1 14.7(4) . . . . ?
C3 C2 Ru1 P1 131.8(3) . . . . ?
C5 C4 Ru1 C6 -139.6(3) . . . . ?
C3 C4 Ru1 C6 102.3(3) . . . . ?
C3 C4 Ru1 C5 -118.1(4) . . . . ?
C5 C4 Ru1 C1 38.0(3) . . . . ?
C3 C4 Ru1 C1 -80.1(3) . . . . ?
C5 C4 Ru1 C2 80.3(3) . . . . ?
C3 C4 Ru1 C2 -37.9(3) . . . . ?
C5 C4 Ru1 C3 118.1(4) . . . . ?
C5 C4 Ru1 P2 117.5(3) . . . . ?
C3 C4 Ru1 P2 -0.6(4) . . . . ?
C5 C4 Ru1 P1 -47.0(3) . . . . ?
C3 C4 Ru1 P1 -165.2(3) . . . . ?
C4 C3 Ru1 C6 -84.6(3) . . . . ?
C2 C3 Ru1 C6 158.8(3) . . . . ?
C4 C3 Ru1 C5 36.8(3) . . . . ?
C2 C3 Ru1 C5 -79.8(3) . . . . ?
C4 C3 Ru1 C1 79.2(3) . . . . ?
C2 C3 Ru1 C1 -37.3(3) . . . . ?
C4 C3 Ru1 C2 116.6(4) . . . . ?
C2 C3 Ru1 C4 -116.6(4) . . . . ?
C4 C3 Ru1 P2 179.6(3) . . . . ?
C2 C3 Ru1 P2 63.0(3) . . . . ?
C4 C3 Ru1 P1 25.5(4) . . . . ?
C2 C3 Ru1 P1 -91.1(4) . . . . ?
C52 P2 Ru1 C6 -101.7(2) . . . . ?
C64 P2 Ru1 C6 143.4(3) . . . . ?
C58 P2 Ru1 C6 18.5(3) . . . . ?
C52 P2 Ru1 C5 69.1(3) . . . . ?
C64 P2 Ru1 C5 -45.9(3) . . . . ?
C58 P2 Ru1 C5 -170.8(3) . . . . ?
C52 P2 Ru1 C1 68.0(2) . . . . ?
C64 P2 Ru1 C1 -47.0(2) . . . . ?
C58 P2 Ru1 C1 -171.9(2) . . . . ?
C52 P2 Ru1 C2 35.3(2) . . . . ?
C64 P2 Ru1 C2 -79.7(2) . . . . ?
C58 P2 Ru1 C2 155.5(2) . . . . ?
C52 P2 Ru1 C4 3.3(3) . . . . ?
C64 P2 Ru1 C4 -111.7(3) . . . . ?
C58 P2 Ru1 C4 123.5(3) . . . . ?
C52 P2 Ru1 C3 2.9(2) . . . . ?
C64 P2 Ru1 C3 -112.0(2) . . . . ?
C58 P2 Ru1 C3 123.1(2) . . . . ?
C52 P2 Ru1 P1 168.69(18) . . . . ?
C64 P2 Ru1 P1 53.7(2) . . . . ?
C58 P2 Ru1 P1 -71.1(2) . . . . ?
C34 P1 Ru1 C6 172.9(2) . . . . ?
C46 P1 Ru1 C6 -62.9(2) . . . . ?
C40 P1 Ru1 C6 58.0(2) . . . . ?
C34 P1 Ru1 C5 48.9(2) . . . . ?
C46 P1 Ru1 C5 173.2(2) . . . . ?
C40 P1 Ru1 C5 -66.0(2) . . . . ?
C34 P1 Ru1 C1 13.4(2) . . . . ?
C46 P1 Ru1 C1 137.6(2) . . . . ?
C40 P1 Ru1 C1 -101.6(2) . . . . ?
C34 P1 Ru1 C2 4.6(3) . . . . ?
C46 P1 Ru1 C2 128.8(3) . . . . ?
C40 P1 Ru1 C2 -110.4(3) . . . . ?
C34 P1 Ru1 C4 74.9(2) . . . . ?
C46 P1 Ru1 C4 -160.9(2) . . . . ?
C40 P1 Ru1 C4 -40.1(2) . . . . ?
C34 P1 Ru1 C3 58.9(3) . . . . ?
C46 P1 Ru1 C3 -176.9(3) . . . . ?
C40 P1 Ru1 C3 -56.1(3) . . . . ?
C34 P1 Ru1 P2 -96.06(18) . . . . ?
C46 P1 Ru1 P2 28.2(2) . . . . ?
C40 P1 Ru1 P2 148.99(17) . . . . ?
F2 C70 S1 O2 -59.1(5) . . . . ?
F1 C70 S1 O2 179.5(4) . . . . ?
F3 C70 S1 O2 60.8(5) . . . . ?
F2 C70 S1 O3 -179.8(4) . . . . ?
F1 C70 S1 O3 58.8(4) . . . . ?
F3 C70 S1 O3 -59.9(5) . . . . ?
F2 C70 S1 O4 60.5(5) . . . . ?
F1 C70 S1 O4 -60.9(4) . . . . ?
F3 C70 S1 O4 -179.6(4) . . . . ?
